data_1550354
loop_
_publ_author_name
'Tatikonda, Rajendhraprasad'
'Bulatov, Evgeny'
'\"Ozdemir, Z\"ulal'
'Nonappa, ?'
'Haukka, Matti'

_publ_section_title
;
 Infinite coordination polymer networks: metallogelation of aminopyridine
 conjugates and in situ silver nanoparticle formation.
;
_journal_issue 3
_journal_name_full 'Soft matter'
_journal_page_first 442
_journal_page_last 451
_journal_paper_doi 10.1039/c8sm02006j
_journal_volume 15
_journal_year 2019
_chemical_formula_moiety 'C22 H18 Ag N6 O2, C F3 O3 S'
_chemical_formula_sum 'C23 H18 Ag F3 N6 O5 S'
_chemical_formula_weight 655.36
_space_group_crystal_system monoclinic
_space_group_IT_number 14
_space_group_name_Hall '-P 2yn'
_space_group_name_H-M_alt 'P 1 21/n 1'
_symmetry_space_group_name_Hall '-P 2yn'
_symmetry_space_group_name_H-M 'P 1 21/n 1'
_atom_sites_solution_hydrogens geom
_audit_creation_date 2018-03-13
_audit_creation_method
;
Olex2 1.2
(compiled 2015.09.30 svn.r3233 for OlexSys, GUI svn.r5103)
;
_audit_update_record
;
2018-03-15 deposited with the CCDC.
2018-12-11 downloaded from the CCDC.
;
_cell_angle_alpha 90
_cell_angle_beta 101.3157(15)
_cell_angle_gamma 90
_cell_formula_units_Z 4
_cell_length_a 11.84847(15)
_cell_length_b 11.65924(16)
_cell_length_c 18.1068(3)
_cell_measurement_reflns_used 10811
_cell_measurement_temperature 119.97(12)
_cell_measurement_theta_max 28.9160
_cell_measurement_theta_min 3.5810
_cell_volume 2452.72(6)
_computing_cell_refinement 'CrysAlisPro 1.171.38.46 (Rigaku OD, 2015)'
_computing_data_collection 'CrysAlisPro 1.171.38.46 (Rigaku OD, 2015)'
_computing_data_reduction 'CrysAlisPro 1.171.38.46 (Rigaku OD, 2015)'
_computing_molecular_graphics 'Olex2 (Dolomanov et al., 2009)'
_computing_publication_material 'Olex2 (Dolomanov et al., 2009)'
_computing_structure_refinement 'ShelXL (Sheldrick, 2015)'
_computing_structure_solution 'ShelXT (Sheldrick, 2015)'
_diffrn_ambient_environment N~2~
_diffrn_ambient_temperature 119.97(12)
_diffrn_detector 'CCD plate'
_diffrn_detector_area_resol_mean 16.0107
_diffrn_detector_type Eos
_diffrn_measured_fraction_theta_full 0.999
_diffrn_measured_fraction_theta_max 0.999
_diffrn_measurement_details
;
List of Runs (angles in degrees, time in seconds):

  # Type    Start    End  Width  t~exp~   \w     \q     \k     \f   Frames
#--------------------------------------------------------------------------
  1  \w    -21.00  77.00   1.00   10.00    --   19.23  19.00 -90.00   98
  2  \w     22.00  60.00   1.00   10.00    --   19.23 -99.00-150.00   38
  3  \w     26.00  60.00   1.00   10.00    --   19.23 -99.00 -30.00   34
  4  \w     41.00  68.00   1.00   10.00    --   19.23-178.00  90.00   27
  5  \w     -8.00  19.00   1.00   10.00    --   19.23 -99.00  60.00   27
  6  \w    -52.00  46.00   1.00   10.00    --   19.23 -29.00-116.00   98
  7  \w    -10.00  88.00   1.00   10.00    --   19.23  77.00  90.00   98
;
_diffrn_measurement_device 'four-circle diffractometer'
_diffrn_measurement_device_type 'SuperNova, Single source at offset, Eos'
_diffrn_measurement_method '\w scans'
_diffrn_measurement_specimen_support 'Mitegen 50um'
_diffrn_orient_matrix_type 'CrysAlisPro convention (1999,Acta A55,543-557)'
_diffrn_orient_matrix_UB_11 0.0530014000
_diffrn_orient_matrix_UB_12 0.0034079000
_diffrn_orient_matrix_UB_13 -0.0125339000
_diffrn_orient_matrix_UB_21 0.0037609000
_diffrn_orient_matrix_UB_22 0.0592250000
_diffrn_orient_matrix_UB_23 0.0090652000
_diffrn_orient_matrix_UB_31 0.0300876000
_diffrn_orient_matrix_UB_32 -0.0134276000
_diffrn_orient_matrix_UB_33 0.0368319000
_diffrn_radiation_collimation 0.3
_diffrn_radiation_monochromator mirror
_diffrn_radiation_probe x-ray
_diffrn_radiation_type MoK\a
_diffrn_radiation_wavelength 0.71073
_diffrn_reflns_av_R_equivalents 0.0304
_diffrn_reflns_av_unetI/netI 0.0303
_diffrn_reflns_Laue_measured_fraction_full 0.999
_diffrn_reflns_Laue_measured_fraction_max 0.999
_diffrn_reflns_limit_h_max 14
_diffrn_reflns_limit_h_min -14
_diffrn_reflns_limit_k_max 13
_diffrn_reflns_limit_k_min -14
_diffrn_reflns_limit_l_max 22
_diffrn_reflns_limit_l_min -22
_diffrn_reflns_number 19311
_diffrn_reflns_point_group_measured_fraction_full 0.999
_diffrn_reflns_point_group_measured_fraction_max 0.999
_diffrn_reflns_theta_full 25.242
_diffrn_reflns_theta_max 26.370
_diffrn_reflns_theta_min 2.869
_diffrn_source 'micro-focus sealed X-ray tube'
_diffrn_source_current 24.0
_diffrn_source_power 1.2
_diffrn_source_target Mo
_diffrn_source_type 'SuperNova (Mo) X-ray Source'
_diffrn_source_voltage 50.0
_exptl_absorpt_coefficient_mu 0.979
_exptl_absorpt_correction_T_max 0.909
_exptl_absorpt_correction_T_min 0.824
_exptl_absorpt_correction_type analytical
_exptl_absorpt_process_details
;
CrysAlisPro 1.171.38.46 (Rigaku Oxford Diffraction, 2015)
Analytical numeric absorption correction using a multifaceted crystal
            model based on expressions derived by R.C. Clark & J.S. Reid.
(Clark, R. C. & Reid, J. S. (1995). Acta Cryst. A51, 887-897)
Empirical absorption correction using spherical harmonics,
 implemented in SCALE3 ABSPACK scaling algorithm.
;
_exptl_crystal_colour 'clear colourless'
_exptl_crystal_density_diffrn 1.775
_exptl_crystal_description block
_exptl_crystal_F_000 1312
_exptl_crystal_size_max 0.279
_exptl_crystal_size_mid 0.234
_exptl_crystal_size_min 0.118
_refine_diff_density_max 0.535
_refine_diff_density_min -0.459
_refine_diff_density_rms 0.067
_refine_ls_extinction_method none
_refine_ls_goodness_of_fit_ref 1.040
_refine_ls_hydrogen_treatment constr
_refine_ls_matrix_type full
_refine_ls_number_parameters 352
_refine_ls_number_reflns 5014
_refine_ls_number_restraints 0
_refine_ls_restrained_S_all 1.040
_refine_ls_R_factor_all 0.0298
_refine_ls_R_factor_gt 0.0251
_refine_ls_shift/su_max 0.002
_refine_ls_shift/su_mean 0.000
_refine_ls_structure_factor_coef Fsqd
_refine_ls_weighting_details 'w=1/[\s^2^(Fo^2^)+(0.0202P)^2^+1.9355P] where P=(Fo^2^+2Fc^2^)/3'
_refine_ls_weighting_scheme calc
_refine_ls_wR_factor_gt 0.0556
_refine_ls_wR_factor_ref 0.0579
_reflns_Friedel_coverage 0.000
_reflns_number_gt 4486
_reflns_number_total 5014
_reflns_threshold_expression 'I > 2\s(I)'
_cod_data_source_file c8sm02006j2.cif
_cod_data_source_block 1.AgOTf
_cod_depositor_comments 'Adding full bibliography for 1550349--1550355.cif.'
_cod_original_cell_volume 2452.73(6)
_cod_database_code 1550354
_chemical_oxdiff_formula 'C23 H18 N6 O3 F3 Ag'
_chemical_oxdiff_usercomment 'Clear, Colorless, Block, 0.2 0.2 0.08'
_shelx_space_group_comment
;
The symmetry employed for this shelxl refinement is uniquely defined
by the following loop, which should always be used as a source of
symmetry information in preference to the above space-group names.
They are only intended as comments.
;
_reflns_odcompleteness_completeness 99.81
_reflns_odcompleteness_iscentric 1
_reflns_odcompleteness_theta 26.32
_olex2_refinement_description
;
1. Fixed Uiso
 At 1.2 times of:
  All C(H) groups, All N(H) groups
2.a Aromatic/amide H refined with riding coordinates:
 N2(H2), N5(H5), C2(H2A), C13(H13), C4(H4), C19(H19), C16(H16), C5(H5A),
 C12(H12), C1(H1), C11(H11), C15(H15), C8(H8), C9(H9), C10(H10), C22(H22),
 C20(H20), C21(H21)
;
_shelx_shelxl_version_number 2014/7
_olex2_submission_special_instructions 'No special instructions were received'
_oxdiff_exptl_absorpt_empirical_details
;
Empirical correction (ABSPACK) includes:
- Absorption correction using spherical harmonics
- Frame scaling
;
_oxdiff_exptl_absorpt_empirical_full_max 1.469
_oxdiff_exptl_absorpt_empirical_full_min 0.678

loop_
_space_group_symop_operation_xyz
'x, y, z'
'-x+1/2, y+1/2, -z+1/2'
'-x, -y, -z'
'x-1/2, -y-1/2, z-1/2'

loop_
_atom_site_label
_atom_site_type_symbol
_atom_site_fract_x
_atom_site_fract_y
_atom_site_fract_z
_atom_site_U_iso_or_equiv
_atom_site_adp_type
_atom_site_occupancy
_atom_site_site_symmetry_order
_atom_site_calc_flag
_atom_site_refinement_flags_posn
Ag1 Ag 0.28292(2) 0.60758(2) 0.22074(2) 0.01749(6) Uani 1 1 d .
S1 S 0.84890(4) 0.29321(4) 0.39491(3) 0.01539(11) Uani 1 1 d .
F1 F 0.66488(11) 0.17605(11) 0.40958(8) 0.0294(3) Uani 1 1 d .
F2 F 0.63370(12) 0.35455(13) 0.38494(8) 0.0346(3) Uani 1 1 d .
F3 F 0.71723(13) 0.30258(14) 0.49562(7) 0.0382(4) Uani 1 1 d .
O1 O 0.74325(13) 0.43907(13) 0.04711(8) 0.0200(3) Uani 1 1 d .
O2 O -0.25123(13) 0.63057(14) 0.35250(8) 0.0235(4) Uani 1 1 d .
O3 O 0.82072(14) 0.27665(15) 0.31517(8) 0.0277(4) Uani 1 1 d .
N4 N 0.12896(15) 0.58929(14) 0.27655(10) 0.0157(4) Uani 1 1 d .
N2 N 0.83038(15) 0.38391(15) 0.16564(10) 0.0171(4) Uani 1 1 d .
H2 H 0.8191 0.3739 0.2118 0.021 Uiso 1 1 calc R
N1 N 0.42693(15) 0.50254(15) 0.18856(10) 0.0180(4) Uani 1 1 d .
O4 O 0.91655(14) 0.20523(16) 0.43734(10) 0.0384(5) Uani 1 1 d .
N6 N -0.26252(16) 0.75698(16) 0.62034(10) 0.0211(4) Uani 1 1 d .
O5 O 0.88495(16) 0.40650(14) 0.41905(10) 0.0351(4) Uani 1 1 d .
N5 N -0.13070(14) 0.66559(15) 0.46420(9) 0.0161(4) Uani 1 1 d .
H5 H -0.0584 0.6774 0.4859 0.019 Uiso 1 1 calc R
N3 N 1.11437(16) 0.25212(16) 0.19366(10) 0.0217(4) Uani 1 1 d .
C2 C 0.52512(18) 0.43751(17) 0.09278(12) 0.0167(4) Uani 1 1 d .
H2A H 0.5208 0.4135 0.0422 0.020 Uiso 1 1 calc R
C13 C 0.05663(18) 0.58988(17) 0.39146(12) 0.0161(4) Uani 1 1 d .
H13 H 0.0707 0.5776 0.4443 0.019 Uiso 1 1 calc R
C4 C 0.63131(18) 0.47322(18) 0.21641(12) 0.0173(4) Uani 1 1 d .
H4 H 0.7012 0.4746 0.2526 0.021 Uiso 1 1 calc R
C19 C -0.19155(18) 0.74522(18) 0.57213(12) 0.0174(4) Uani 1 1 d .
H19 H -0.1217 0.7876 0.5812 0.021 Uiso 1 1 calc R
C7 C 0.94106(18) 0.36029(18) 0.15241(12) 0.0165(4) Uani 1 1 d .
C18 C -0.21420(17) 0.67439(17) 0.50927(11) 0.0151(4) Uani 1 1 d .
C16 C 0.02389(18) 0.62122(17) 0.24027(12) 0.0169(4) Uani 1 1 d .
H16 H 0.0118 0.6316 0.1873 0.020 Uiso 1 1 calc R
C14 C -0.05149(17) 0.62437(16) 0.35300(11) 0.0138(4) Uani 1 1 d .
C5 C 0.52891(18) 0.50239(18) 0.23654(12) 0.0186(5) Uani 1 1 d .
H5A H 0.5305 0.5237 0.2874 0.022 Uiso 1 1 calc R
C12 C 0.14324(18) 0.57377(18) 0.35121(12) 0.0169(4) Uani 1 1 d .
H12 H 0.2168 0.5505 0.3779 0.020 Uiso 1 1 calc R
C1 C 0.42710(18) 0.46841(17) 0.11760(12) 0.0177(4) Uani 1 1 d .
H1 H 0.3557 0.4655 0.0829 0.021 Uiso 1 1 calc R
C11 C 0.98993(19) 0.41577(18) 0.09881(12) 0.0196(5) Uani 1 1 d .
H11 H 0.9473 0.4704 0.0657 0.023 Uiso 1 1 calc R
C15 C -0.06739(18) 0.63980(18) 0.27558(11) 0.0165(4) Uani 1 1 d .
H15 H -0.1401 0.6628 0.2474 0.020 Uiso 1 1 calc R
C8 C 1.00625(18) 0.27945(19) 0.19831(12) 0.0195(5) Uani 1 1 d .
H8 H 0.9724 0.2415 0.2350 0.023 Uiso 1 1 calc R
C6 C 0.73877(18) 0.42101(17) 0.11310(12) 0.0161(4) Uani 1 1 d .
C3 C 0.63094(17) 0.44169(17) 0.14233(11) 0.0148(4) Uani 1 1 d .
C9 C 1.16161(19) 0.30801(19) 0.14249(12) 0.0214(5) Uani 1 1 d .
H9 H 1.2388 0.2907 0.1390 0.026 Uiso 1 1 calc R
C17 C -0.15358(18) 0.63997(17) 0.38917(12) 0.0159(4) Uani 1 1 d .
C10 C 1.1027(2) 0.38956(19) 0.09471(13) 0.0223(5) Uani 1 1 d .
H10 H 1.1391 0.4275 0.0593 0.027 Uiso 1 1 calc R
C22 C -0.31730(19) 0.61437(19) 0.49502(13) 0.0222(5) Uani 1 1 d .
H22 H -0.3370 0.5666 0.4519 0.027 Uiso 1 1 calc R
C20 C -0.3606(2) 0.6962(2) 0.60718(14) 0.0261(5) Uani 1 1 d .
H20 H -0.4111 0.7019 0.6418 0.031 Uiso 1 1 calc R
C23 C 0.70980(19) 0.28012(19) 0.42279(12) 0.0198(5) Uani 1 1 d .
C21 C -0.3906(2) 0.6259(2) 0.54525(14) 0.0286(6) Uani 1 1 d .
H21 H -0.4616 0.5855 0.5371 0.034 Uiso 1 1 calc R

loop_
_atom_site_aniso_label
_atom_site_aniso_U_11
_atom_site_aniso_U_22
_atom_site_aniso_U_33
_atom_site_aniso_U_23
_atom_site_aniso_U_13
_atom_site_aniso_U_12
Ag1 0.01218(8) 0.02548(10) 0.01555(9) 0.00164(6) 0.00453(7) 0.00194(6)
S1 0.0122(2) 0.0194(3) 0.0137(2) 0.00259(19) 0.0003(2) -0.0014(2)
F1 0.0237(7) 0.0280(7) 0.0354(8) 0.0006(6) 0.0030(6) -0.0129(6)
F2 0.0208(7) 0.0401(8) 0.0446(9) 0.0102(7) 0.0107(7) 0.0121(6)
F3 0.0366(8) 0.0628(10) 0.0182(7) -0.0080(7) 0.0127(7) -0.0172(8)
O1 0.0184(8) 0.0254(8) 0.0156(8) -0.0009(6) 0.0022(7) 0.0017(6)
O2 0.0134(7) 0.0401(9) 0.0160(8) -0.0039(7) 0.0003(7) 0.0026(7)
O3 0.0213(8) 0.0474(10) 0.0147(8) -0.0041(7) 0.0042(7) -0.0018(8)
N4 0.0125(8) 0.0195(9) 0.0157(9) -0.0006(7) 0.0045(7) -0.0016(7)
N2 0.0135(8) 0.0239(9) 0.0146(9) 0.0012(7) 0.0046(8) 0.0047(7)
N1 0.0156(9) 0.0193(9) 0.0195(9) 0.0023(7) 0.0045(8) 0.0029(7)
O4 0.0202(8) 0.0444(11) 0.0494(12) 0.0261(9) 0.0036(9) 0.0092(8)
N6 0.0184(9) 0.0258(10) 0.0207(10) -0.0071(8) 0.0079(8) -0.0024(8)
O5 0.0434(11) 0.0305(9) 0.0347(10) -0.0085(7) 0.0157(9) -0.0234(8)
N5 0.0105(8) 0.0229(9) 0.0147(9) -0.0040(7) 0.0020(7) -0.0011(7)
N3 0.0179(9) 0.0262(10) 0.0217(10) 0.0026(8) 0.0057(8) 0.0047(8)
C2 0.0190(10) 0.0140(10) 0.0163(10) -0.0011(8) 0.0017(9) 0.0002(8)
C13 0.0151(10) 0.0206(11) 0.0122(10) 0.0009(8) 0.0015(9) -0.0038(8)
C4 0.0141(10) 0.0192(10) 0.0173(11) 0.0008(8) 0.0001(9) 0.0041(8)
C19 0.0137(10) 0.0216(11) 0.0176(11) -0.0019(8) 0.0043(9) -0.0009(9)
C7 0.0146(10) 0.0179(10) 0.0170(10) -0.0039(8) 0.0033(9) 0.0016(8)
C18 0.0138(10) 0.0171(10) 0.0148(10) 0.0010(8) 0.0038(9) 0.0018(8)
C16 0.0171(10) 0.0205(11) 0.0119(10) 0.0012(8) -0.0001(9) -0.0030(8)
C14 0.0136(10) 0.0132(10) 0.0152(10) -0.0016(8) 0.0042(9) -0.0021(8)
C5 0.0192(11) 0.0222(11) 0.0139(10) 0.0004(8) 0.0021(9) 0.0042(9)
C12 0.0125(10) 0.0221(11) 0.0151(10) 0.0017(8) 0.0006(9) -0.0001(8)
C1 0.0144(10) 0.0183(10) 0.0189(11) 0.0008(8) -0.0003(9) -0.0008(8)
C11 0.0178(10) 0.0218(11) 0.0191(11) 0.0026(9) 0.0037(9) 0.0040(9)
C15 0.0131(10) 0.0205(10) 0.0150(10) 0.0000(8) 0.0004(9) 0.0009(8)
C8 0.0170(10) 0.0244(11) 0.0183(11) 0.0017(9) 0.0066(9) 0.0023(9)
C6 0.0157(10) 0.0113(9) 0.0202(11) -0.0027(8) 0.0012(9) -0.0005(8)
C3 0.0138(10) 0.0119(9) 0.0183(11) 0.0013(8) 0.0026(9) 0.0010(8)
C9 0.0145(10) 0.0292(12) 0.0222(12) -0.0004(9) 0.0077(10) 0.0036(9)
C17 0.0151(10) 0.0165(10) 0.0163(10) 0.0012(8) 0.0037(9) 0.0009(8)
C10 0.0196(11) 0.0281(12) 0.0207(11) 0.0037(9) 0.0076(10) 0.0011(9)
C22 0.0207(11) 0.0228(11) 0.0243(12) -0.0100(9) 0.0076(10) -0.0055(9)
C20 0.0207(11) 0.0304(13) 0.0315(13) -0.0103(10) 0.0152(11) -0.0066(10)
C23 0.0183(11) 0.0256(11) 0.0148(11) -0.0002(9) 0.0017(9) -0.0040(9)
C21 0.0185(11) 0.0321(13) 0.0380(14) -0.0144(11) 0.0125(11) -0.0101(10)

loop_
_atom_type_symbol
_atom_type_description
_atom_type_scat_dispersion_real
_atom_type_scat_dispersion_imag
_atom_type_scat_source
C C 0.0033 0.0016 'International Tables Vol C Tables 4.2.6.8 and 6.1.1.4'
H H 0.0000 0.0000 'International Tables Vol C Tables 4.2.6.8 and 6.1.1.4'
Ag Ag -0.8971 1.1015 'International Tables Vol C Tables 4.2.6.8 and 6.1.1.4'
F F 0.0171 0.0103 'International Tables Vol C Tables 4.2.6.8 and 6.1.1.4'
N N 0.0061 0.0033 'International Tables Vol C Tables 4.2.6.8 and 6.1.1.4'
O O 0.0106 0.0060 'International Tables Vol C Tables 4.2.6.8 and 6.1.1.4'
S S 0.1246 0.1234 'International Tables Vol C Tables 4.2.6.8 and 6.1.1.4'

loop_
_exptl_crystal_face_index_h
_exptl_crystal_face_index_k
_exptl_crystal_face_index_l
_exptl_crystal_face_perp_dist
-6 -5 -21 0.1116
-15 1 15 0.0856
15 -1 -16 0.0281
1 16 -2 0.1081
-1 -16 2 0.1261
6 0 22 0.1154

loop_
_geom_angle_atom_site_label_1
_geom_angle_atom_site_label_2
_geom_angle_atom_site_label_3
_geom_angle
_geom_angle_site_symmetry_1
_geom_angle_site_symmetry_3
N4 Ag1 N1 141.01(6) . .
N4 Ag1 N6 108.74(6) . 4_675
N4 Ag1 N3 97.26(6) . 2_655
N1 Ag1 N6 103.30(6) . 4_675
N1 Ag1 N3 103.25(6) . 2_655
N6 Ag1 N3 92.10(6) 4_675 2_655
O3 S1 O5 115.46(11) . .
O3 S1 C23 102.93(9) . .
O4 S1 O3 116.16(12) . .
O4 S1 O5 113.35(11) . .
O4 S1 C23 103.49(10) . .
O5 S1 C23 103.00(11) . .
C16 N4 Ag1 120.49(14) . .
C12 N4 Ag1 120.64(13) . .
C12 N4 C16 116.90(18) . .
C7 N2 H2 117.1 . .
C6 N2 H2 117.1 . .
C6 N2 C7 125.72(19) . .
C5 N1 Ag1 117.48(14) . .
C5 N1 C1 116.60(19) . .
C1 N1 Ag1 123.19(14) . .
C19 N6 Ag1 119.32(14) . 4_576
C19 N6 C20 117.72(19) . .
C20 N6 Ag1 122.84(15) . 4_576
C18 N5 H5 117.7 . .
C17 N5 H5 117.7 . .
C17 N5 C18 124.70(17) . .
C8 N3 Ag1 119.17(15) . 2_645
C8 N3 C9 117.50(19) . .
C9 N3 Ag1 123.31(14) . 2_645
C1 C2 H2A 120.2 . .
C1 C2 C3 119.5(2) . .
C3 C2 H2A 120.2 . .
C14 C13 H13 120.6 . .
C12 C13 H13 120.6 . .
C12 C13 C14 118.73(19) . .
C5 C4 H4 120.5 . .
C5 C4 C3 119.01(19) . .
C3 C4 H4 120.5 . .
N6 C19 H19 118.2 . .
N6 C19 C18 123.55(19) . .
C18 C19 H19 118.2 . .
C11 C7 N2 124.09(19) . .
C11 C7 C8 118.5(2) . .
C8 C7 N2 117.4(2) . .
C19 C18 N5 118.34(18) . .
C22 C18 N5 123.37(19) . .
C22 C18 C19 118.3(2) . .
N4 C16 H16 118.2 . .
N4 C16 C15 123.67(19) . .
C15 C16 H16 118.2 . .
C13 C14 C17 124.06(18) . .
C15 C14 C13 118.13(19) . .
C15 C14 C17 117.72(18) . .
N1 C5 C4 123.9(2) . .
N1 C5 H5A 118.1 . .
C4 C5 H5A 118.1 . .
N4 C12 C13 123.56(19) . .
N4 C12 H12 118.2 . .
C13 C12 H12 118.2 . .
N1 C1 C2 123.37(19) . .
N1 C1 H1 118.3 . .
C2 C1 H1 118.3 . .
C7 C11 H11 120.8 . .
C7 C11 C10 118.3(2) . .
C10 C11 H11 120.8 . .
C16 C15 C14 119.00(19) . .
C16 C15 H15 120.5 . .
C14 C15 H15 120.5 . .
N3 C8 C7 123.5(2) . .
N3 C8 H8 118.3 . .
C7 C8 H8 118.3 . .
O1 C6 N2 123.6(2) . .
O1 C6 C3 121.42(19) . .
N2 C6 C3 114.96(18) . .
C2 C3 C6 119.36(19) . .
C4 C3 C2 117.6(2) . .
C4 C3 C6 122.89(18) . .
N3 C9 H9 118.7 . .
N3 C9 C10 122.7(2) . .
C10 C9 H9 118.7 . .
O2 C17 N5 122.9(2) . .
O2 C17 C14 120.83(19) . .
N5 C17 C14 116.28(17) . .
C11 C10 H10 120.3 . .
C9 C10 C11 119.5(2) . .
C9 C10 H10 120.3 . .
C18 C22 H22 120.9 . .
C21 C22 C18 118.2(2) . .
C21 C22 H22 120.9 . .
N6 C20 H20 118.8 . .
N6 C20 C21 122.3(2) . .
C21 C20 H20 118.8 . .
F1 C23 S1 112.27(16) . .
F1 C23 F2 107.11(17) . .
F1 C23 F3 107.74(18) . .
F2 C23 S1 111.02(15) . .
F3 C23 S1 111.76(14) . .
F3 C23 F2 106.66(19) . .
C22 C21 H21 120.1 . .
C20 C21 C22 119.9(2) . .
C20 C21 H21 120.1 . .

loop_
_geom_bond_atom_site_label_1
_geom_bond_atom_site_label_2
_geom_bond_distance
_geom_bond_site_symmetry_2
Ag1 N4 2.2623(18) .
Ag1 N1 2.2674(18) .
Ag1 N6 2.3884(18) 4_675
Ag1 N3 2.4460(18) 2_655
S1 O3 1.4299(15) .
S1 O4 1.4294(16) .
S1 O5 1.4300(16) .
S1 C23 1.822(2) .
F1 C23 1.328(2) .
F2 C23 1.339(2) .
F3 C23 1.330(2) .
O1 C6 1.225(3) .
O2 C17 1.221(2) .
N4 C16 1.341(3) .
N4 C12 1.341(3) .
N2 H2 0.8800 .
N2 C7 1.406(3) .
N2 C6 1.366(3) .
N1 C5 1.343(3) .
N1 C1 1.345(3) .
N6 Ag1 2.3884(18) 4_576
N6 C19 1.333(3) .
N6 C20 1.342(3) .
N5 H5 0.8800 .
N5 C18 1.404(3) .
N5 C17 1.365(3) .
N3 Ag1 2.4459(18) 2_645
N3 C8 1.339(3) .
N3 C9 1.342(3) .
C2 H2A 0.9500 .
C2 C1 1.373(3) .
C2 C3 1.392(3) .
C13 H13 0.9500 .
C13 C14 1.392(3) .
C13 C12 1.383(3) .
C4 H4 0.9500 .
C4 C5 1.376(3) .
C4 C3 1.390(3) .
C19 H19 0.9500 .
C19 C18 1.389(3) .
C7 C11 1.384(3) .
C7 C8 1.387(3) .
C18 C22 1.387(3) .
C16 H16 0.9500 .
C16 C15 1.377(3) .
C14 C15 1.389(3) .
C14 C17 1.495(3) .
C5 H5A 0.9500 .
C12 H12 0.9500 .
C1 H1 0.9500 .
C11 H11 0.9500 .
C11 C10 1.387(3) .
C15 H15 0.9500 .
C8 H8 0.9500 .
C6 C3 1.495(3) .
C9 H9 0.9500 .
C9 C10 1.379(3) .
C10 H10 0.9500 .
C22 H22 0.9500 .
C22 C21 1.382(3) .
C20 H20 0.9500 .
C20 C21 1.378(3) .
C21 H21 0.9500 .

loop_
_geom_hbond_atom_site_label_D
_geom_hbond_atom_site_label_H
_geom_hbond_atom_site_label_A
_geom_hbond_distance_DH
_geom_hbond_distance_HA
_geom_hbond_distance_DA
_geom_hbond_angle_DHA
_geom_hbond_site_symmetry_A
N2 H2 O3 0.88 2.18 3.005(2) 154.8 .
N5 H5 O4 0.88 2.39 3.180(2) 149.4 3_666
C4 H4 O2 0.95 2.55 3.167(3) 122.9 1_655

loop_
_geom_torsion_atom_site_label_1
_geom_torsion_atom_site_label_2
_geom_torsion_atom_site_label_3
_geom_torsion_atom_site_label_4
_geom_torsion
_geom_torsion_site_symmetry_1
Ag1 N4 C16 C15 -163.25(16) .
Ag1 N4 C12 C13 163.52(16) .
Ag1 N1 C5 C4 -159.80(17) .
Ag1 N1 C1 C2 158.94(16) .
Ag1 N6 C19 C18 -175.66(16) 4_576
Ag1 N6 C20 C21 174.11(19) 4_576
Ag1 N3 C8 C7 179.91(16) 2_645
Ag1 N3 C9 C10 -179.82(16) 2_645
O1 C6 C3 C2 25.3(3) .
O1 C6 C3 C4 -150.0(2) .
O3 S1 C23 F1 63.95(17) .
O3 S1 C23 F2 -55.91(17) .
O3 S1 C23 F3 -174.86(16) .
N4 C16 C15 C14 -0.4(3) .
N2 C7 C11 C10 175.9(2) .
N2 C7 C8 N3 -177.38(19) .
N2 C6 C3 C2 -156.24(19) .
N2 C6 C3 C4 28.5(3) .
O4 S1 C23 F1 -57.41(17) .
O4 S1 C23 F2 -177.26(15) .
O4 S1 C23 F3 63.79(18) .
N6 C19 C18 N5 -177.52(19) .
N6 C19 C18 C22 1.3(3) .
N6 C20 C21 C22 1.4(4) .
O5 S1 C23 F1 -175.68(15) .
O5 S1 C23 F2 64.47(17) .
O5 S1 C23 F3 -54.48(18) .
N5 C18 C22 C21 177.1(2) .
N3 C9 C10 C11 -0.1(3) .
C13 C14 C15 C16 -0.4(3) .
C13 C14 C17 O2 -154.1(2) .
C13 C14 C17 N5 26.3(3) .
C19 N6 C20 C21 -1.8(3) .
C19 C18 C22 C21 -1.7(3) .
C7 N2 C6 O1 -0.6(3) .
C7 N2 C6 C3 -178.98(18) .
C7 C11 C10 C9 1.4(3) .
C18 N5 C17 O2 5.7(3) .
C18 N5 C17 C14 -174.70(18) .
C18 C22 C21 C20 0.4(4) .
C16 N4 C12 C13 -0.6(3) .
C14 C13 C12 N4 -0.2(3) .
C5 N1 C1 C2 -1.8(3) .
C5 C4 C3 C2 -2.2(3) .
C5 C4 C3 C6 173.14(19) .
C12 N4 C16 C15 0.9(3) .
C12 C13 C14 C15 0.7(3) .
C12 C13 C14 C17 177.31(19) .
C1 N1 C5 C4 2.1(3) .
C1 C2 C3 C4 2.5(3) .
C1 C2 C3 C6 -173.07(19) .
C11 C7 C8 N3 0.1(3) .
C15 C14 C17 O2 22.5(3) .
C15 C14 C17 N5 -157.09(18) .
C8 N3 C9 C10 -1.1(3) .
C8 C7 C11 C10 -1.4(3) .
C6 N2 C7 C11 30.6(3) .
C6 N2 C7 C8 -152.1(2) .
C3 C2 C1 N1 -0.4(3) .
C3 C4 C5 N1 -0.1(3) .
C9 N3 C8 C7 1.2(3) .
C17 N5 C18 C19 -152.9(2) .
C17 N5 C18 C22 28.4(3) .
C17 C14 C15 C16 -177.26(18) .
C20 N6 C19 C18 0.4(3) .

loop_
_exptl_oxdiff_crystal_face_indexfrac_h
_exptl_oxdiff_crystal_face_indexfrac_k
_exptl_oxdiff_crystal_face_indexfrac_l
_exptl_oxdiff_crystal_face_x
_exptl_oxdiff_crystal_face_y
_exptl_oxdiff_crystal_face_z
-5.9628 -4.9949 -21.0138 -0.0697 -0.5087 -0.8863
-15.0157 0.9989 15.0149 -0.9806 0.1388 0.0878
15.0170 -0.9987 -16.0156 0.9933 -0.1479 -0.1247
0.9759 15.9983 -2.0001 0.1313 0.9330 -0.2591
-0.9759 -15.9983 2.0001 -0.1313 -0.9330 0.2591
5.9698 -0.0047 22.0140 0.0405 0.2217 0.9905
